data_7122585
loop_
_publ_author_name
'Longevial, Jean-Fran\,cois'
'Yamaji, Ayaka'
'Aggad, Dina'
'Kim, Gakhyun'
'Chia, Wen Xi'
'Nishimura, Tsubasa'
'Miyake, Yoshihiro'
'Cl\'ement, S\'ebastien'
'Oh, Juwon'
'Daurat, Morgane'
'Nguyen, Christophe'
'Kim, Dongho'
'Gary-Bobo, Magali'
'Richeter, S\'ebastien'
'Shinokubo, Hiroshi'

_publ_section_title
;
 Diazachlorin and diazabacteriochlorin for one- and two-photon
 photodynamic therapy.
;
_journal_issue 98
_journal_name_full 'Chemical communications (Cambridge, England)'
_journal_page_first 13829
_journal_page_last 13832
_journal_paper_doi 10.1039/c8cc07489e
_journal_volume 54
_journal_year 2018
_chemical_formula_moiety 'C36 H36 N6'
_chemical_formula_sum 'C36 H36 N6'
_chemical_formula_weight 552.71
_space_group_crystal_system monoclinic
_space_group_IT_number 14
_space_group_name_Hall '-P 2ybc'
_space_group_name_H-M_alt 'P 1 21/c 1'
_symmetry_space_group_name_Hall '-P 2ybc'
_symmetry_space_group_name_H-M 'P 1 21/c 1'
_atom_sites_solution_hydrogens geom
_audit_update_record
;
2018-09-05 deposited with the CCDC.
2018-11-14 downloaded from the CCDC.
;
_cell_angle_alpha 90
_cell_angle_beta 101.4200(10)
_cell_angle_gamma 90
_cell_formula_units_Z 2
_cell_length_a 13.0765(6)
_cell_length_b 13.7569(6)
_cell_length_c 8.1842(4)
_cell_measurement_reflns_used 8135
_cell_measurement_temperature 113.(2)
_cell_measurement_theta_max 27.4529
_cell_measurement_theta_min 2.1717
_cell_volume 1443.13(12)
_computing_cell_refinement 'SAINT V8.34A (Bruker AXS Inc., 2013)'
_computing_data_collection 'Bruker APEX3'
_computing_data_reduction 'SAINT V8.34A (Bruker AXS Inc., 2013)'
_computing_molecular_graphics 'Bruker SHELXTL'
_computing_publication_material 'Bruker SHELXTL'
_computing_structure_refinement 'SHELXL-2014/7 (Sheldrick, 2014)'
_computing_structure_solution 'SHELXT-2014/7 (Sheldrick, 2014)'
_diffrn_ambient_temperature 113.(2)
_diffrn_detector_area_resol_mean 10.4167
_diffrn_measured_fraction_theta_full 0.988
_diffrn_measured_fraction_theta_max 0.988
_diffrn_measurement_device_type 'Bruker D8 QUEST'
_diffrn_measurement_method '\f and \w scans'
_diffrn_radiation_monochromator ImuS
_diffrn_radiation_source 'fine-focus sealed tube'
_diffrn_radiation_type MoK\a
_diffrn_radiation_wavelength 0.71073
_diffrn_reflns_av_R_equivalents 0.0254
_diffrn_reflns_av_unetI/netI 0.0401
_diffrn_reflns_limit_h_max 15
_diffrn_reflns_limit_h_min -15
_diffrn_reflns_limit_k_max 15
_diffrn_reflns_limit_k_min -16
_diffrn_reflns_limit_l_max 9
_diffrn_reflns_limit_l_min -9
_diffrn_reflns_number 9954
_diffrn_reflns_theta_full 25.49
_diffrn_reflns_theta_max 25.49
_diffrn_reflns_theta_min 2.17
_exptl_absorpt_coefficient_mu 0.077
_exptl_absorpt_correction_T_max 1.00
_exptl_absorpt_correction_T_min 0.91
_exptl_absorpt_correction_type multi-scan
_exptl_absorpt_process_details 'SADABS V2014/5 (Bruker AXS Inc.)'
_exptl_crystal_colour 'metallic green-blue'
_exptl_crystal_density_diffrn 1.272
_exptl_crystal_density_method 'not measured'
_exptl_crystal_description prism
_exptl_crystal_F_000 588
_exptl_crystal_size_max 0.700
_exptl_crystal_size_mid 0.210
_exptl_crystal_size_min 0.040
_refine_diff_density_max 0.213
_refine_diff_density_min -0.251
_refine_ls_extinction_method none
_refine_ls_goodness_of_fit_ref 1.061
_refine_ls_hydrogen_treatment constr
_refine_ls_matrix_type full
_refine_ls_number_parameters 193
_refine_ls_number_reflns 2643
_refine_ls_number_restraints 0
_refine_ls_restrained_S_all 1.061
_refine_ls_R_factor_all 0.0454
_refine_ls_R_factor_gt 0.0405
_refine_ls_shift/su_max 0.000
_refine_ls_shift/su_mean 0.000
_refine_ls_structure_factor_coef Fsqd
_refine_ls_weighting_details 'w=1/[\s^2^(Fo^2^)+(0.0374P)^2^+0.7596P] where P=(Fo^2^+2Fc^2^)/3'
_refine_ls_weighting_scheme calc
_refine_ls_wR_factor_gt 0.1014
_refine_ls_wR_factor_ref 0.1045
_reflns_number_gt 2399
_reflns_number_total 2643
_reflns_threshold_expression 'I > 2\s(I)'
_cod_data_source_file c8cc07489e2.cif
_cod_data_source_block I
_cod_depositor_comments 'Adding full bibliography for 7122585.cif.'
_cod_database_code 7122585

loop_
_space_group_symop_operation_xyz
'x, y, z'
'-x, y+1/2, -z+1/2'
'-x, -y, -z'
'x, -y-1/2, z-1/2'

loop_
_atom_site_type_symbol
_atom_site_label
_atom_site_fract_x
_atom_site_fract_y
_atom_site_fract_z
_atom_site_U_iso_or_equiv
_atom_site_adp_type
_atom_site_calc_flag
_atom_site_refinement_flags_adp
_atom_site_refinement_flags_posn
_atom_site_occupancy
C C1 0.30183(10) 0.54354(10) 0.70606(16) 0.0168(3) Uani d . . 1
C C2 0.30216(10) 0.45334(10) 0.62838(16) 0.0170(3) Uani d . . 1
C C3 0.22179(11) 0.37618(10) 0.64005(19) 0.0226(3) Uani d . . 1
H H3A 0.2289 0.3521 0.7557 0.027 Uiso calc U R 1
H H3B 0.1501 0.4012 0.6011 0.027 Uiso calc U R 1
C C4 0.24721(11) 0.29753(11) 0.52605(19) 0.0242(3) Uani d . . 1
H H4A 0.2573 0.2341 0.5842 0.029 Uiso calc U R 1
H H4B 0.1912 0.2911 0.4257 0.029 Uiso calc U R 1
C C5 0.34707(10) 0.33251(10) 0.48096(17) 0.0189(3) Uani d . . 1
C C6 0.48832(11) 0.29810(10) 0.35234(17) 0.0186(3) Uani d . . 1
C C7 0.54644(11) 0.23472(11) 0.26757(18) 0.0226(3) Uani d . . 1
H H7 0.5298 0.1689 0.2391 0.027 Uiso calc U R 1
C C8 0.63037(11) 0.28476(10) 0.23417(18) 0.0208(3) Uani d . . 1
H H8 0.6813 0.2603 0.1766 0.025 Uiso calc U R 1
C C9 0.62765(10) 0.38056(10) 0.30150(16) 0.0173(3) Uani d . . 1
C C10 0.22109(10) 0.56272(10) 0.80897(17) 0.0172(3) Uani d . . 1
C C11 0.24365(11) 0.54181(10) 0.98034(17) 0.0193(3) Uani d . . 1
C C12 0.17021(11) 0.56504(10) 1.07608(18) 0.0213(3) Uani d . . 1
H H12 0.186 0.5522 1.1924 0.026 Uiso calc U R 1
C C13 0.07420(11) 0.60659(10) 1.00656(18) 0.0201(3) Uani d . . 1
C C14 0.05283(11) 0.62394(10) 0.83620(18) 0.0199(3) Uani d . . 1
H H14 -0.0128 0.6509 0.7864 0.024 Uiso calc U R 1
C C15 0.12433(11) 0.60313(10) 0.73584(17) 0.0186(3) Uani d . . 1
C C16 0.09875(12) 0.62423(12) 0.55141(18) 0.0265(4) Uani d . . 1
H H16A 0.0278 0.6504 0.5213 0.04 Uiso calc U R 1
H H16B 0.1035 0.5641 0.4892 0.04 Uiso calc U R 1
H H16C 0.1484 0.6719 0.5239 0.04 Uiso calc U R 1
C C17 -0.00368(12) 0.63196(11) 1.11228(19) 0.0265(3) Uani d . . 1
H H17A -0.0671 0.6577 1.0413 0.04 Uiso calc U R 1
H H17B 0.0262 0.6811 1.1947 0.04 Uiso calc U R 1
H H17C -0.0209 0.5736 1.1699 0.04 Uiso calc U R 1
C C18 0.34629(11) 0.49565(12) 1.06009(19) 0.0266(4) Uani d . . 1
H H18A 0.3485 0.4865 1.1795 0.04 Uiso calc U R 1
H H18B 0.4038 0.5381 1.0447 0.04 Uiso calc U R 1
H H18C 0.3531 0.4325 1.0078 0.04 Uiso calc U R 1
N N1 0.39894(9) 0.27431(8) 0.39705(15) 0.0207(3) Uani d . . 1
N N2 0.37285(8) 0.42371(8) 0.53773(14) 0.0170(3) Uani d . . 1
N N3 0.54162(8) 0.38477(8) 0.37415(14) 0.0166(3) Uani d . . 1
H H3 0.5233 0.4356 0.427 0.02 Uiso calc U R 1

loop_
_atom_site_aniso_label
_atom_site_aniso_U_11
_atom_site_aniso_U_22
_atom_site_aniso_U_33
_atom_site_aniso_U_12
_atom_site_aniso_U_13
_atom_site_aniso_U_23
C1 0.0148(6) 0.0196(7) 0.0166(6) 0.0022(5) 0.0043(5) 0.0029(5)
C2 0.0132(6) 0.0201(7) 0.0185(7) 0.0004(5) 0.0048(5) 0.0032(5)
C3 0.0186(7) 0.0204(7) 0.0307(8) -0.0027(5) 0.0094(6) 0.0004(6)
C4 0.0213(7) 0.0227(7) 0.0305(8) -0.0038(6) 0.0097(6) -0.0025(6)
C5 0.0174(7) 0.0187(7) 0.0210(7) -0.0018(5) 0.0048(6) -0.0005(6)
C6 0.0200(7) 0.0170(7) 0.0192(7) -0.0014(5) 0.0048(6) 0.0001(5)
C7 0.0263(7) 0.0179(7) 0.0252(7) -0.0023(6) 0.0088(6) -0.0045(6)
C8 0.0214(7) 0.0211(7) 0.0214(7) 0.0015(6) 0.0077(6) -0.0027(6)
C9 0.0166(7) 0.0200(7) 0.0162(6) 0.0021(5) 0.0050(5) 0.0009(5)
C10 0.0167(7) 0.0162(7) 0.0202(7) -0.0006(5) 0.0073(5) 0.0002(5)
C11 0.0185(7) 0.0194(7) 0.0206(7) -0.0004(5) 0.0053(6) 0.0004(6)
C12 0.0239(7) 0.0234(7) 0.0177(7) -0.0001(6) 0.0068(6) 0.0013(6)
C13 0.0214(7) 0.0168(7) 0.0241(7) -0.0007(5) 0.0094(6) -0.0019(6)
C14 0.0167(7) 0.0182(7) 0.0253(7) 0.0031(5) 0.0058(6) 0.0012(6)
C15 0.0189(7) 0.0173(7) 0.0202(7) 0.0008(5) 0.0056(6) 0.0011(5)
C16 0.0252(8) 0.0336(9) 0.0215(8) 0.0081(6) 0.0068(6) 0.0047(6)
C17 0.0285(8) 0.0266(8) 0.0277(8) 0.0037(6) 0.0137(7) -0.0011(6)
C18 0.0224(8) 0.0337(9) 0.0232(7) 0.0049(6) 0.0035(6) 0.0046(6)
N1 0.0201(6) 0.0194(6) 0.0239(6) -0.0030(5) 0.0078(5) -0.0028(5)
N2 0.0157(6) 0.0167(6) 0.0193(6) 0.0002(4) 0.0051(5) -0.0002(5)
N3 0.0167(6) 0.0155(6) 0.0193(6) 0.0004(4) 0.0074(5) -0.0021(5)

loop_
_atom_type_symbol
_atom_type_description
_atom_type_scat_dispersion_real
_atom_type_scat_dispersion_imag
_atom_type_scat_source
C C 0.0033 0.0016 'International Tables Vol C Tables 4.2.6.8 and 6.1.1.4'
H H 0.0000 0.0000 'International Tables Vol C Tables 4.2.6.8 and 6.1.1.4'
N N 0.0061 0.0033 'International Tables Vol C Tables 4.2.6.8 and 6.1.1.4'

loop_
_geom_angle_atom_site_label_1
_geom_angle_atom_site_label_2
_geom_angle_atom_site_label_3
_geom_angle_site_symmetry_1
_geom_angle_site_symmetry_3
_geom_angle
C2 C1 C9 . 3_666 125.51(13)
C2 C1 C10 . . 118.62(12)
C9 C1 C10 3_666 . 115.87(12)
N2 C2 C1 . . 125.47(12)
N2 C2 C3 . . 112.41(12)
C1 C2 C3 . . 122.12(12)
C4 C3 C2 . . 102.93(11)
C4 C3 H3A . . 111.2
C2 C3 H3A . . 111.2
C4 C3 H3B . . 111.2
C2 C3 H3B . . 111.2
H3A C3 H3B . . 109.1
C5 C4 C3 . . 103.33(11)
C5 C4 H4A . . 111.1
C3 C4 H4A . . 111.1
C5 C4 H4B . . 111.1
C3 C4 H4B . . 111.1
H4A C4 H4B . . 109.1
N1 C5 N2 . . 128.16(12)
N1 C5 C4 . . 119.46(12)
N2 C5 C4 . . 112.37(12)
N1 C6 N3 . . 128.83(13)
N1 C6 C7 . . 124.40(13)
N3 C6 C7 . . 106.77(12)
C8 C7 C6 . . 108.41(12)
C8 C7 H7 . . 125.8
C6 C7 H7 . . 125.8
C7 C8 C9 . . 107.72(12)
C7 C8 H8 . . 126.1
C9 C8 H8 . . 126.1
N3 C9 C1 . 3_666 126.13(12)
N3 C9 C8 . . 106.87(12)
C1 C9 C8 3_666 . 126.99(13)
C15 C10 C11 . . 120.03(13)
C15 C10 C1 . . 120.41(12)
C11 C10 C1 . . 119.55(12)
C12 C11 C10 . . 118.91(13)
C12 C11 C18 . . 120.41(13)
C10 C11 C18 . . 120.68(12)
C11 C12 C13 . . 122.03(13)
C11 C12 H12 . . 119.0
C13 C12 H12 . . 119.0
C14 C13 C12 . . 117.82(13)
C14 C13 C17 . . 120.95(13)
C12 C13 C17 . . 121.24(13)
C13 C14 C15 . . 122.20(13)
C13 C14 H14 . . 118.9
C15 C14 H14 . . 118.9
C14 C15 C10 . . 118.98(13)
C14 C15 C16 . . 120.64(12)
C10 C15 C16 . . 120.38(13)
C15 C16 H16A . . 109.5
C15 C16 H16B . . 109.5
H16A C16 H16B . . 109.5
C15 C16 H16C . . 109.5
H16A C16 H16C . . 109.5
H16B C16 H16C . . 109.5
C13 C17 H17A . . 109.5
C13 C17 H17B . . 109.5
H17A C17 H17B . . 109.5
C13 C17 H17C . . 109.5
H17A C17 H17C . . 109.5
H17B C17 H17C . . 109.5
C11 C18 H18A . . 109.5
C11 C18 H18B . . 109.5
H18A C18 H18B . . 109.5
C11 C18 H18C . . 109.5
H18A C18 H18C . . 109.5
H18B C18 H18C . . 109.5
C5 N1 C6 . . 124.08(12)
C5 N2 C2 . . 108.36(11)
C9 N3 C6 . . 110.17(11)
C9 N3 H3 . . 124.9
C6 N3 H3 . . 124.9

loop_
_geom_bond_atom_site_label_1
_geom_bond_atom_site_label_2
_geom_bond_site_symmetry_2
_geom_bond_distance
C1 C2 . 1.395(2)
C1 C9 3_666 1.4024(19)
C1 C10 . 1.4986(19)
C2 N2 . 1.3574(18)
C2 C3 . 1.5100(18)
C3 C4 . 1.508(2)
C3 H3A . 0.99
C3 H3B . 0.99
C4 C5 . 1.5046(19)
C4 H4A . 0.99
C4 H4B . 0.99
C5 N1 . 1.3256(18)
C5 N2 . 1.3570(18)
C6 N1 . 1.3328(18)
C6 N3 . 1.3748(18)
C6 C7 . 1.424(2)
C7 C8 . 1.368(2)
C7 H7 . 0.95
C8 C9 . 1.4316(19)
C8 H8 . 0.95
C9 N3 . 1.3738(18)
C9 C1 3_666 1.4024(19)
C10 C15 . 1.4030(19)
C10 C11 . 1.4046(19)
C11 C12 . 1.391(2)
C11 C18 . 1.5112(19)
C12 C13 . 1.394(2)
C12 H12 . 0.95
C13 C14 . 1.387(2)
C13 C17 . 1.502(2)
C14 C15 . 1.391(2)
C14 H14 . 0.95
C15 C16 . 1.5082(19)
C16 H16A . 0.98
C16 H16B . 0.98
C16 H16C . 0.98
C17 H17A . 0.98
C17 H17B . 0.98
C17 H17C . 0.98
C18 H18A . 0.98
C18 H18B . 0.98
C18 H18C . 0.98
N3 H3 . 0.88

loop_
_geom_torsion_atom_site_label_1
_geom_torsion_atom_site_label_2
_geom_torsion_atom_site_label_3
_geom_torsion_atom_site_label_4
_geom_torsion_site_symmetry_1
_geom_torsion_site_symmetry_4
_geom_torsion
C9 C1 C2 N2 3_666 . 2.3(2)
C10 C1 C2 N2 . . -176.89(12)
C9 C1 C2 C3 3_666 . -178.72(13)
C10 C1 C2 C3 . . 2.12(19)
N2 C2 C3 C4 . . -5.91(15)
C1 C2 C3 C4 . . 174.97(13)
C2 C3 C4 C5 . . 7.31(14)
C3 C4 C5 N1 . . 171.76(13)
C3 C4 C5 N2 . . -7.27(16)
N1 C6 C7 C8 . . 176.85(13)
N3 C6 C7 C8 . . -2.38(16)
C6 C7 C8 C9 . . 1.35(16)
C7 C8 C9 N3 . . 0.18(15)
C7 C8 C9 C1 . 3_666 -179.19(13)
C2 C1 C10 C15 . . -89.96(16)
C9 C1 C10 C15 3_666 . 90.79(16)
C2 C1 C10 C11 . . 91.33(16)
C9 C1 C10 C11 3_666 . -87.91(16)
C15 C10 C11 C12 . . -2.3(2)
C1 C10 C11 C12 . . 176.43(12)
C15 C10 C11 C18 . . 178.25(13)
C1 C10 C11 C18 . . -3.0(2)
C10 C11 C12 C13 . . 1.3(2)
C18 C11 C12 C13 . . -179.21(13)
C11 C12 C13 C14 . . 0.5(2)
C11 C12 C13 C17 . . -179.45(13)
C12 C13 C14 C15 . . -1.3(2)
C17 C13 C14 C15 . . 178.59(13)
C13 C14 C15 C10 . . 0.4(2)
C13 C14 C15 C16 . . -179.21(13)
C11 C10 C15 C14 . . 1.5(2)
C1 C10 C15 C14 . . -177.24(12)
C11 C10 C15 C16 . . -178.96(13)
C1 C10 C15 C16 . . 2.3(2)
N2 C5 N1 C6 . . -0.6(2)
C4 C5 N1 C6 . . -179.47(13)
N3 C6 N1 C5 . . -3.3(2)
C7 C6 N1 C5 . . 177.60(13)
N1 C5 N2 C2 . . -175.18(14)
C4 C5 N2 C2 . . 3.75(15)
C1 C2 N2 C5 . . -179.38(13)
C3 C2 N2 C5 . . 1.52(15)
C1 C9 N3 C6 3_666 . 177.66(13)
C8 C9 N3 C6 . . -1.72(15)
N1 C6 N3 C9 . . -176.66(13)
C7 C6 N3 C9 . . 2.53(15)
